data_2216582
loop_
_publ_author_name
'Chao Qin'
'Xin-Long Wang'
'En-Bo Wang'

_publ_section_title
<i>catena</i>-Poly[[bis(4,4'-bipyridine-\k<i>N</i>)cobalt(II)]-\m~3~-(4,4'-dicarboxybiphenyl-3,3'-dicarboxylato-\k^4^<i>O</i>^3^,<i>O</i>^3'^:<i>O</i>^3''^:<i>O</i>^3'''^)]
_journal_coeditor_code HY2098
_journal_issue 12
_journal_name_full 'Acta Crystallographica Section E'
_journal_page_first m3073
_journal_page_last m3074
_journal_paper_doi 10.1107/S1600536807058333
_journal_volume 63
_journal_year 2007
_chemical_formula_iupac '[Co (C16 H8 O8) (C10 H8 N2)2]'
_chemical_formula_moiety 'C36 H24 Co N4 O8'
_chemical_formula_sum 'C36 H24 Co N4 O8'
_chemical_formula_weight 699.52
_chemical_name_systematic
;
catena-Poly[[bis(4,4'-bipyridine-\kN)cobalt(II)]-
\m~3~-4,4'-dicarboxybiphenyl-3,3'-dicarboxylato-
\k^4^O^3^,O^3'^:O^3''^:O^3'''^)]
;
_space_group_IT_number 2
_symmetry_cell_setting triclinic
_symmetry_space_group_name_Hall '-P 1'
_symmetry_space_group_name_H-M 'P -1'
_atom_sites_solution_hydrogens geom
_atom_sites_solution_primary direct
_atom_sites_solution_secondary difmap
_cell_angle_alpha 103.83(3)
_cell_angle_beta 93.54(3)
_cell_angle_gamma 96.84(3)
_cell_formula_units_Z 2
_cell_length_a 11.045(2)
_cell_length_b 11.361(2)
_cell_length_c 12.352(3)
_cell_measurement_reflns_used 14754
_cell_measurement_temperature 298(2)
_cell_measurement_theta_max 27.48
_cell_measurement_theta_min 3.15
_cell_volume 1487.8(6)
_computing_cell_refinement 'SAINT (Bruker, 1999)'
_computing_data_collection 'SMART (Bruker, 1997)'
_computing_data_reduction 'SAINT (Bruker, 1999)'
_computing_molecular_graphics 'SHELXTL-Plus (Siemens, 1990)'
_computing_publication_material 'SHELXL97 (Sheldrick, 1997)'
_computing_structure_refinement 'SHELXL97 (Sheldrick, 1997)'
_computing_structure_solution 'SHELXS97 (Sheldrick, 1997)'
_diffrn_ambient_temperature 298(2)
_diffrn_measured_fraction_theta_full 0.989
_diffrn_measured_fraction_theta_max 0.989
_diffrn_measurement_device_type 'Bruker SMART APEX CCD area-detector'
_diffrn_measurement_method '\f and \w scans'
_diffrn_radiation_monochromator graphite
_diffrn_radiation_source 'fine-focus sealed tube'
_diffrn_radiation_type MoK\a
_diffrn_radiation_wavelength 0.71069
_diffrn_reflns_av_R_equivalents 0.0247
_diffrn_reflns_av_sigmaI/netI 0.0342
_diffrn_reflns_limit_h_max 14
_diffrn_reflns_limit_h_min -14
_diffrn_reflns_limit_k_max 14
_diffrn_reflns_limit_k_min -14
_diffrn_reflns_limit_l_max 16
_diffrn_reflns_limit_l_min -16
_diffrn_reflns_number 14754
_diffrn_reflns_theta_full 27.48
_diffrn_reflns_theta_max 27.48
_diffrn_reflns_theta_min 3.15
_exptl_absorpt_coefficient_mu 0.642
_exptl_absorpt_correction_T_max 0.898
_exptl_absorpt_correction_T_min 0.856
_exptl_absorpt_correction_type multi-scan
_exptl_absorpt_process_details '(SADABS; Sheldrick, 1996)'
_exptl_crystal_colour purple
_exptl_crystal_density_diffrn 1.561
_exptl_crystal_density_method 'not measured'
_exptl_crystal_description block
_exptl_crystal_F_000 718
_exptl_crystal_size_max 0.24
_exptl_crystal_size_mid 0.22
_exptl_crystal_size_min 0.17
_refine_diff_density_max 0.418
_refine_diff_density_min -0.321
_refine_ls_extinction_method none
_refine_ls_goodness_of_fit_ref 1.009
_refine_ls_hydrogen_treatment constr
_refine_ls_matrix_type full
_refine_ls_number_parameters 442
_refine_ls_number_reflns 6747
_refine_ls_number_restraints 0
_refine_ls_restrained_S_all 1.009
_refine_ls_R_factor_all 0.0543
_refine_ls_R_factor_gt 0.0411
_refine_ls_shift/su_max 0.003
_refine_ls_shift/su_mean 0.001
_refine_ls_structure_factor_coef Fsqd
_refine_ls_weighting_details 'calc w=1/[\s^2^(Fo^2^)+(0.0823P)^2^+0.1308P] where P=(Fo^2^+2Fc^2^)/3'
_refine_ls_weighting_scheme calc
_refine_ls_wR_factor_gt 0.1170
_refine_ls_wR_factor_ref 0.1230
_reflns_number_gt 5292
_reflns_number_total 6747
_reflns_threshold_expression >2\s(I)
_cod_data_source_file hy2098.cif
_cod_data_source_block I
_cod_depositor_comments
;
The following automatic conversions were performed:
'_symmetry_cell_setting' value 'Triclinic' changed to 'triclinic'
according to '/home/saulius/struct/CIF-dictionaries/cif_core.dic'
dictionary named 'cif_core.dic' version 2.4.1 from 2010-06-29.

Automatic conversion script
Id: cif_fix_enum 1527 2010-12-29 10:47:43Z saulius 

The following automatic conversions were performed:

'_symmetry_cell_setting' value 'Triclinic' changed to 'triclinic'
according to /home/saulius/struct/CIF-dictionaries/cif_core.dic
dictionary named 'cif_core.dic' version 2.4.1 from 2010-06-29.

Automatic conversion script
Id: cif_fix_values 1715 2011-07-08 13:25:40Z adriana 
;
_cod_database_code 2216582
_cod_database_fobs_code 2216582

loop_
_symmetry_equiv_pos_as_xyz
'x, y, z'
'-x, -y, -z'

loop_
_atom_site_type_symbol
_atom_site_label
_atom_site_fract_x
_atom_site_fract_y
_atom_site_fract_z
_atom_site_U_iso_or_equiv
_atom_site_adp_type
_atom_site_calc_flag
_atom_site_refinement_flags
_atom_site_occupancy
Co Co1 0.15335(3) 0.02558(3) 0.13743(2) 0.02485(10) Uani d . 1
C C1 -0.2712(2) -0.4174(2) 0.4984(2) 0.0394(6) Uani d . 1
H H1A -0.2746 -0.4011 0.5755 0.047 Uiso calc R 1
C C2 -0.1971(2) -0.3366(2) 0.4554(2) 0.0358(5) Uani d . 1
H H2A -0.1517 -0.2675 0.5033 0.043 Uiso calc R 1
C C3 -0.1905(2) -0.3584(2) 0.34135(19) 0.0305(5) Uani d . 1
C C4 -0.2601(3) -0.4642(2) 0.2740(2) 0.0408(6) Uani d . 1
H H4A -0.2581 -0.4832 0.1967 0.049 Uiso calc R 1
C C5 -0.3324(3) -0.5404(2) 0.3241(2) 0.0445(6) Uani d . 1
H H5A -0.3789 -0.6104 0.2786 0.053 Uiso calc R 1
C C6 -0.0178(2) -0.0684(2) 0.2993(2) 0.0326(5) Uani d . 1
H H6A 0.0000 0.0132 0.3387 0.039 Uiso calc R 1
C C7 -0.0854(2) -0.1485(2) 0.3482(2) 0.0343(5) Uani d . 1
H H7A -0.1114 -0.1206 0.4189 0.041 Uiso calc R 1
C C8 -0.1146(2) -0.2714(2) 0.29093(19) 0.0300(5) Uani d . 1
C C9 -0.0714(3) -0.3060(2) 0.1874(2) 0.0411(6) Uani d . 1
H H9A -0.0875 -0.3872 0.1464 0.049 Uiso calc R 1
C C10 -0.0039(2) -0.2195(2) 0.1442(2) 0.0379(6) Uani d . 1
H H10A 0.0236 -0.2450 0.0738 0.046 Uiso calc R 1
C C11 0.4115(2) 0.1192(3) 0.0882(2) 0.0438(6) Uani d . 1
H H11A 0.4308 0.0591 0.1234 0.053 Uiso calc R 1
C C12 0.5048(2) 0.1784(3) 0.0424(2) 0.0445(6) Uani d . 1
H H12A 0.5838 0.1583 0.0471 0.053 Uiso calc R 1
C C13 0.4781(2) 0.2676(2) -0.0102(2) 0.0361(5) Uani d . 1
C C14 0.3604(3) 0.2964(3) -0.0087(3) 0.0567(9) Uani d . 1
H H14A 0.3396 0.3588 -0.0401 0.068 Uiso calc R 1
C C15 0.2728(3) 0.2327(3) 0.0393(3) 0.0510(7) Uani d . 1
H H15A 0.1941 0.2540 0.0393 0.061 Uiso calc R 1
C C16 0.7799(3) 0.4056(3) -0.0840(3) 0.0499(7) Uani d . 1
H H16A 0.8623 0.4185 -0.0576 0.060 Uiso calc R 1
C C17 0.6967(3) 0.3472(3) -0.0289(3) 0.0459(6) Uani d . 1
H H17A 0.7230 0.3194 0.0323 0.055 Uiso calc R 1
C C18 0.5733(2) 0.3304(2) -0.0655(2) 0.0366(5) Uani d . 1
C C19 0.5395(3) 0.3744(3) -0.1559(2) 0.0524(8) Uani d . 1
H H19A 0.4574 0.3664 -0.1818 0.063 Uiso calc R 1
C C20 0.6290(3) 0.4308(3) -0.2083(3) 0.0584(9) Uani d . 1
H H20A 0.6051 0.4600 -0.2694 0.070 Uiso calc R 1
C C21 0.22465(19) -0.14137(19) 0.63711(17) 0.0251(4) Uani d . 1
C C22 0.20320(19) -0.10850(19) 0.74957(17) 0.0252(4) Uani d . 1
H H22A 0.2433 -0.0351 0.7951 0.030 Uiso calc R 1
C C23 0.12327(19) -0.18306(19) 0.79495(17) 0.0240(4) Uani d . 1
C C24 0.0677(2) -0.29749(19) 0.72797(17) 0.0260(4) Uani d . 1
C C25 0.0908(2) -0.3316(2) 0.61661(19) 0.0314(5) Uani d . 1
H H25A 0.0546 -0.4070 0.5719 0.038 Uiso calc R 1
C C26 0.1675(2) -0.2542(2) 0.57121(18) 0.0298(5) Uani d . 1
H H26A 0.1810 -0.2777 0.4960 0.036 Uiso calc R 1
C C27 0.29693(19) -0.05148(19) 0.58818(17) 0.0255(4) Uani d . 1
C C28 0.3919(2) 0.0341(2) 0.65183(18) 0.0303(5) Uani d . 1
H H28A 0.4156 0.0310 0.7246 0.036 Uiso calc R 1
C C29 0.4510(2) 0.1239(2) 0.60680(19) 0.0304(5) Uani d . 1
H H29A 0.5150 0.1795 0.6494 0.036 Uiso calc R 1
C C30 0.41605(19) 0.13164(19) 0.49935(18) 0.0261(4) Uani d . 1
C C31 0.32276(19) 0.04471(19) 0.43401(17) 0.0266(4) Uani d . 1
C C32 0.26553(19) -0.04591(19) 0.47919(18) 0.0269(4) Uani d . 1
H H32A 0.2046 -0.1043 0.4352 0.032 Uiso calc R 1
C C33 0.08564(19) -0.13041(17) 0.90973(17) 0.0242(4) Uani d . 1
C C34 -0.0092(2) -0.3814(2) 0.78063(19) 0.0312(5) Uani d . 1
C C35 0.4801(2) 0.2274(2) 0.4504(2) 0.0319(5) Uani d . 1
C C36 0.2723(2) 0.0462(2) 0.31868(17) 0.0281(5) Uani d . 1
N N1 -0.3384(2) -0.51818(19) 0.43373(19) 0.0401(5) Uani d . 1
N N2 0.02360(18) -0.10141(17) 0.19870(16) 0.0293(4) Uani d . 1
N N3 0.29647(18) 0.14250(18) 0.08518(16) 0.0330(4) Uani d . 1
N N4 0.7468(2) 0.4445(2) -0.1744(2) 0.0491(6) Uani d . 1
O O1 0.16807(14) -0.09749(14) 0.98893(12) 0.0299(3) Uani d . 1
O O2 -0.02537(14) -0.11935(13) 0.91601(13) 0.0291(3) Uani d . 1
O O3 0.01081(18) -0.38419(15) 0.87748(14) 0.0411(4) Uani d . 1
O O4 -0.09660(19) -0.45426(19) 0.71183(16) 0.0562(6) Uani d . 1
H H1 -0.1328 -0.5005 0.7447 0.084 Uiso d R 1
O O5 0.54844(18) 0.31614(16) 0.52605(15) 0.0448(5) Uani d . 1
H H2 0.5974 0.3535 0.4947 0.067 Uiso d R 1
O O6 0.47072(19) 0.22331(17) 0.35211(15) 0.0484(5) Uani d . 1
O O7 0.29338(16) -0.03486(15) 0.23673(13) 0.0345(4) Uani d . 1
O O8 0.19877(15) 0.12079(14) 0.30946(13) 0.0327(4) Uani d . 1

loop_
_atom_site_aniso_label
_atom_site_aniso_U_11
_atom_site_aniso_U_22
_atom_site_aniso_U_33
_atom_site_aniso_U_12
_atom_site_aniso_U_13
_atom_site_aniso_U_23
Co1 0.02672(17) 0.02842(16) 0.02075(16) -0.00082(11) 0.00528(11) 0.01020(11)
C1 0.0426(14) 0.0436(13) 0.0367(13) 0.0014(11) 0.0108(11) 0.0192(11)
C2 0.0367(13) 0.0370(12) 0.0343(13) -0.0013(10) 0.0073(10) 0.0124(10)
C3 0.0327(11) 0.0293(10) 0.0341(12) 0.0032(9) 0.0097(9) 0.0157(9)
C4 0.0504(15) 0.0369(12) 0.0357(13) -0.0034(11) 0.0053(11) 0.0141(10)
C5 0.0497(15) 0.0352(12) 0.0474(15) -0.0095(12) 0.0016(12) 0.0163(11)
C6 0.0327(12) 0.0288(10) 0.0372(13) 0.0004(9) 0.0109(10) 0.0101(9)
C7 0.0380(13) 0.0335(11) 0.0332(12) 0.0026(10) 0.0136(10) 0.0106(9)
C8 0.0313(11) 0.0304(10) 0.0330(12) 0.0016(9) 0.0092(9) 0.0168(9)
C9 0.0610(17) 0.0260(11) 0.0366(13) -0.0023(11) 0.0161(12) 0.0098(9)
C10 0.0507(15) 0.0342(12) 0.0304(12) -0.0006(11) 0.0156(11) 0.0111(9)
C11 0.0404(14) 0.0503(15) 0.0523(16) 0.0076(12) 0.0156(12) 0.0316(13)
C12 0.0333(13) 0.0543(15) 0.0556(17) 0.0072(11) 0.0162(12) 0.0289(13)
C13 0.0330(12) 0.0383(12) 0.0387(13) -0.0034(10) 0.0114(10) 0.0151(10)
C14 0.0394(15) 0.0617(18) 0.089(2) 0.0074(14) 0.0188(15) 0.0543(18)
C15 0.0317(13) 0.0573(17) 0.078(2) 0.0061(12) 0.0166(13) 0.0419(16)
C16 0.0380(14) 0.0544(16) 0.0610(18) -0.0032(13) 0.0138(13) 0.0238(14)
C17 0.0388(14) 0.0515(15) 0.0553(17) 0.0042(12) 0.0144(12) 0.0267(13)
C18 0.0359(13) 0.0353(12) 0.0392(13) -0.0051(10) 0.0104(10) 0.0137(10)
C19 0.0391(14) 0.0689(18) 0.0499(17) -0.0149(14) 0.0027(12) 0.0274(15)
C20 0.0585(19) 0.075(2) 0.0430(16) -0.0173(16) 0.0041(14) 0.0294(15)
C21 0.0247(10) 0.0301(10) 0.0243(10) 0.0007(8) 0.0081(8) 0.0141(8)
C22 0.0261(10) 0.0278(10) 0.0218(10) -0.0016(8) 0.0055(8) 0.0081(8)
C23 0.0238(10) 0.0301(10) 0.0206(10) 0.0009(8) 0.0053(8) 0.0116(8)
C24 0.0272(10) 0.0268(10) 0.0247(10) -0.0029(8) 0.0059(8) 0.0103(8)
C25 0.0359(12) 0.0273(10) 0.0279(11) -0.0058(9) 0.0064(9) 0.0050(8)
C26 0.0348(12) 0.0334(11) 0.0214(10) -0.0007(9) 0.0085(9) 0.0082(8)
C27 0.0253(10) 0.0299(10) 0.0240(10) -0.0001(8) 0.0099(8) 0.0119(8)
C28 0.0306(11) 0.0393(12) 0.0224(10) -0.0016(9) 0.0043(9) 0.0133(9)
C29 0.0291(11) 0.0323(11) 0.0286(11) -0.0067(9) 0.0027(9) 0.0109(9)
C30 0.0251(10) 0.0289(10) 0.0263(10) -0.0013(8) 0.0069(8) 0.0119(8)
C31 0.0261(10) 0.0312(10) 0.0243(10) -0.0011(9) 0.0076(8) 0.0118(8)
C32 0.0251(10) 0.0318(10) 0.0247(10) -0.0035(8) 0.0056(8) 0.0115(8)
C33 0.0298(11) 0.0209(9) 0.0249(10) -0.0001(8) 0.0100(8) 0.0109(8)
C34 0.0342(12) 0.0288(10) 0.0312(12) -0.0026(9) 0.0093(9) 0.0103(9)
C35 0.0285(11) 0.0344(11) 0.0349(12) -0.0033(9) 0.0074(9) 0.0155(9)
C36 0.0278(11) 0.0338(11) 0.0232(10) -0.0081(9) 0.0044(8) 0.0136(9)
N1 0.0394(12) 0.0381(11) 0.0468(13) -0.0028(9) 0.0088(9) 0.0215(9)
N2 0.0314(10) 0.0299(9) 0.0291(10) 0.0013(8) 0.0056(8) 0.0130(7)
N3 0.0318(10) 0.0367(10) 0.0327(10) -0.0005(8) 0.0078(8) 0.0143(8)
N4 0.0441(13) 0.0528(13) 0.0494(14) -0.0132(11) 0.0161(11) 0.0174(11)
O1 0.0298(8) 0.0388(8) 0.0208(7) 0.0028(6) 0.0047(6) 0.0070(6)
O2 0.0276(8) 0.0310(8) 0.0322(8) 0.0037(6) 0.0097(6) 0.0134(6)
O3 0.0549(11) 0.0380(9) 0.0319(9) -0.0068(8) 0.0074(8) 0.0173(7)
O4 0.0526(12) 0.0673(13) 0.0427(11) -0.0335(10) -0.0005(9) 0.0235(10)
O5 0.0527(11) 0.0393(9) 0.0391(10) -0.0201(8) 0.0045(8) 0.0162(8)
O6 0.0568(12) 0.0530(11) 0.0345(10) -0.0184(9) 0.0026(8) 0.0222(8)
O7 0.0388(9) 0.0409(9) 0.0245(8) 0.0020(7) 0.0055(7) 0.0107(7)
O8 0.0385(9) 0.0331(8) 0.0275(8) 0.0018(7) 0.0024(7) 0.0108(6)

loop_
_atom_type_symbol
_atom_type_description
_atom_type_scat_dispersion_real
_atom_type_scat_dispersion_imag
_atom_type_scat_source
Co Co 0.3494 0.9721 'International Tables Vol C Tables 4.2.6.8 and 6.1.1.4'
C C 0.0033 0.0016 'International Tables Vol C Tables 4.2.6.8 and 6.1.1.4'
H H 0.0000 0.0000 'International Tables Vol C Tables 4.2.6.8 and 6.1.1.4'
N N 0.0061 0.0033 'International Tables Vol C Tables 4.2.6.8 and 6.1.1.4'
O O 0.0106 0.0060 'International Tables Vol C Tables 4.2.6.8 and 6.1.1.4'

loop_
_geom_angle_atom_site_label_1
_geom_angle_atom_site_label_2
_geom_angle_atom_site_label_3
_geom_angle_site_symmetry_1
_geom_angle_site_symmetry_3
_geom_angle
_geom_angle_publ_flag
O2 Co1 O1 2_556 1_554 99.25(7) y
O2 Co1 O8 2_556 . 103.34(7) y
O1 Co1 O8 1_554 . 157.16(7) y
O2 Co1 N3 2_556 . 89.85(7) y
O1 Co1 N3 1_554 . 85.19(7) y
O8 Co1 N3 . . 91.48(7) y
O2 Co1 O7 2_556 . 164.24(6) y
O1 Co1 O7 1_554 . 96.34(7) y
O8 Co1 O7 . . 60.97(7) y
N3 Co1 O7 . . 89.13(7) y
O2 Co1 N2 2_556 . 96.19(7) y
O1 Co1 N2 1_554 . 94.62(7) y
O8 Co1 N2 . . 86.34(7) y
N3 Co1 N2 . . 173.91(7) y
O7 Co1 N2 . . 84.84(7) y
O2 Co1 C36 2_556 . 134.01(8) ?
O1 Co1 C36 1_554 . 126.68(8) ?
O8 Co1 C36 . . 30.67(7) ?
N3 Co1 C36 . . 91.59(7) ?
O7 Co1 C36 . . 30.34(7) ?
N2 Co1 C36 . . 83.63(7) ?
N1 C1 C2 . . 122.7(2) ?
N1 C1 H1A . . 118.6 ?
C2 C1 H1A . . 118.6 ?
C3 C2 C1 . . 119.9(2) ?
C3 C2 H2A . . 120.1 ?
C1 C2 H2A . . 120.1 ?
C2 C3 C4 . . 117.3(2) ?
C2 C3 C8 . . 121.7(2) ?
C4 C3 C8 . . 121.0(2) ?
C5 C4 C3 . . 119.0(2) ?
C5 C4 H4A . . 120.5 ?
C3 C4 H4A . . 120.5 ?
N1 C5 C4 . . 123.1(2) ?
N1 C5 H5A . . 118.5 ?
C4 C5 H5A . . 118.5 ?
N2 C6 C7 . . 123.8(2) ?
N2 C6 H6A . . 118.1 ?
C7 C6 H6A . . 118.1 ?
C6 C7 C8 . . 119.6(2) ?
C6 C7 H7A . . 120.2 ?
C8 C7 H7A . . 120.2 ?
C9 C8 C7 . . 116.82(19) ?
C9 C8 C3 . . 122.9(2) ?
C7 C8 C3 . . 120.2(2) ?
C8 C9 C10 . . 119.9(2) ?
C8 C9 H9A . . 120.0 ?
C10 C9 H9A . . 120.0 ?
N2 C10 C9 . . 123.3(2) ?
N2 C10 H10A . . 118.3 ?
C9 C10 H10A . . 118.3 ?
N3 C11 C12 . . 124.4(2) ?
N3 C11 H11A . . 117.8 ?
C12 C11 H11A . . 117.8 ?
C13 C12 C11 . . 118.7(2) ?
C13 C12 H12A . . 120.6 ?
C11 C12 H12A . . 120.6 ?
C14 C13 C12 . . 117.2(2) ?
C14 C13 C18 . . 121.8(2) ?
C12 C13 C18 . . 121.1(2) ?
C13 C14 C15 . . 120.2(2) ?
C13 C14 H14A . . 119.9 ?
C15 C14 H14A . . 119.9 ?
N3 C15 C14 . . 122.8(3) ?
N3 C15 H15A . . 118.6 ?
C14 C15 H15A . . 118.6 ?
N4 C16 C17 . . 122.6(3) ?
N4 C16 H16A . . 118.7 ?
C17 C16 H16A . . 118.7 ?
C16 C17 C18 . . 119.3(3) ?
C16 C17 H17A . . 120.4 ?
C18 C17 H17A . . 120.4 ?
C19 C18 C17 . . 117.8(2) ?
C19 C18 C13 . . 119.9(2) ?
C17 C18 C13 . . 122.2(2) ?
C18 C19 C20 . . 119.6(3) ?
C18 C19 H19A . . 120.2 ?
C20 C19 H19A . . 120.2 ?
N4 C20 C19 . . 122.4(3) ?
N4 C20 H20A . . 118.8 ?
C19 C20 H20A . . 118.8 ?
C22 C21 C26 . . 118.49(18) ?
C22 C21 C27 . . 119.44(19) ?
C26 C21 C27 . . 121.79(19) ?
C23 C22 C21 . . 121.28(19) ?
C23 C22 H22A . . 119.4 ?
C21 C22 H22A . . 119.4 ?
C22 C23 C24 . . 119.57(19) ?
C22 C23 C33 . . 117.84(18) ?
C24 C23 C33 . . 122.03(17) ?
C25 C24 C23 . . 119.23(18) ?
C25 C24 C34 . . 121.77(19) ?
C23 C24 C34 . . 118.92(19) ?
C24 C25 C26 . . 120.6(2) ?
C24 C25 H25A . . 119.7 ?
C26 C25 H25A . . 119.7 ?
C25 C26 C21 . . 120.8(2) ?
C25 C26 H26A . . 119.6 ?
C21 C26 H26A . . 119.6 ?
C32 C27 C28 . . 118.43(18) ?
C32 C27 C21 . . 119.95(19) ?
C28 C27 C21 . . 121.48(18) ?
C29 C28 C27 . . 120.23(19) ?
C29 C28 H28A . . 119.9 ?
C27 C28 H28A . . 119.9 ?
C30 C29 C28 . . 121.0(2) ?
C30 C29 H29A . . 119.5 ?
C28 C29 H29A . . 119.5 ?
C29 C30 C31 . . 119.22(18) ?
C29 C30 C35 . . 121.1(2) ?
C31 C30 C35 . . 119.62(19) ?
C32 C31 C30 . . 119.32(19) ?
C32 C31 C36 . . 116.05(18) ?
C30 C31 C36 . . 124.49(17) ?
C27 C32 C31 . . 121.76(19) ?
C27 C32 H32A . . 119.1 ?
C31 C32 H32A . . 119.1 ?
O1 C33 O2 . . 126.0(2) ?
O1 C33 C23 . . 117.37(19) ?
O2 C33 C23 . . 116.58(19) ?
O3 C34 O4 . . 123.4(2) ?
O3 C34 C24 . . 122.6(2) ?
O4 C34 C24 . . 113.95(19) ?
O6 C35 O5 . . 123.6(2) ?
O6 C35 C30 . . 123.3(2) ?
O5 C35 C30 . . 113.08(19) ?
O7 C36 O8 . . 122.0(2) ?
O7 C36 C31 . . 119.0(2) ?
O8 C36 C31 . . 118.4(2) ?
O7 C36 Co1 . . 62.22(12) ?
O8 C36 Co1 . . 59.96(11) ?
C31 C36 Co1 . . 168.81(14) ?
C5 N1 C1 . . 117.9(2) ?
C6 N2 C10 . . 116.49(19) ?
C6 N2 Co1 . . 121.34(15) ?
C10 N2 Co1 . . 121.53(16) ?
C15 N3 C11 . . 116.5(2) ?
C15 N3 Co1 . . 122.41(17) ?
C11 N3 Co1 . . 120.75(16) ?
C20 N4 C16 . . 118.2(2) ?
C33 O1 Co1 . 1_556 124.20(15) ?
C33 O2 Co1 . 2_556 139.83(13) ?
C34 O4 H1 . . 109.2 ?
C35 O5 H2 . . 109.2 ?
C36 O7 Co1 . . 87.44(14) ?
C36 O8 Co1 . . 89.37(13) ?

loop_
_geom_bond_atom_site_label_1
_geom_bond_atom_site_label_2
_geom_bond_site_symmetry_2
_geom_bond_distance
_geom_bond_publ_flag
Co1 O2 2_556 2.0369(16) y
Co1 O1 1_554 2.0519(17) y
Co1 O8 . 2.1394(18) y
Co1 N3 . 2.1716(19) y
Co1 O7 . 2.1885(18) y
Co1 N2 . 2.2072(19) y
Co1 C36 . 2.471(2) ?
C1 N1 . 1.337(3) ?
C1 C2 . 1.378(3) ?
C1 H1A . 0.9300 ?
C2 C3 . 1.380(3) ?
C2 H2A . 0.9300 ?
C3 C4 . 1.397(3) ?
C3 C8 . 1.494(3) ?
C4 C5 . 1.387(3) ?
C4 H4A . 0.9300 ?
C5 N1 . 1.324(3) ?
C5 H5A . 0.9300 ?
C6 N2 . 1.335(3) ?
C6 C7 . 1.381(3) ?
C6 H6A . 0.9300 ?
C7 C8 . 1.395(3) ?
C7 H7A . 0.9300 ?
C8 C9 . 1.377(3) ?
C9 C10 . 1.390(3) ?
C9 H9A . 0.9300 ?
C10 N2 . 1.339(3) ?
C10 H10A . 0.9300 ?
C11 N3 . 1.329(3) ?
C11 C12 . 1.386(3) ?
C11 H11A . 0.9300 ?
C12 C13 . 1.378(3) ?
C12 H12A . 0.9300 ?
C13 C14 . 1.378(4) ?
C13 C18 . 1.492(3) ?
C14 C15 . 1.386(4) ?
C14 H14A . 0.9300 ?
C15 N3 . 1.328(3) ?
C15 H15A . 0.9300 ?
C16 N4 . 1.342(4) ?
C16 C17 . 1.378(3) ?
C16 H16A . 0.9300 ?
C17 C18 . 1.385(4) ?
C17 H17A . 0.9300 ?
C18 C19 . 1.376(4) ?
C19 C20 . 1.391(4) ?
C19 H19A . 0.9300 ?
C20 N4 . 1.321(4) ?
C20 H20A . 0.9300 ?
C21 C22 . 1.392(3) ?
C21 C26 . 1.396(3) ?
C21 C27 . 1.485(3) ?
C22 C23 . 1.386(3) ?
C22 H22A . 0.9300 ?
C23 C24 . 1.408(3) ?
C23 C33 . 1.506(3) ?
C24 C25 . 1.385(3) ?
C24 C34 . 1.492(3) ?
C25 C26 . 1.386(3) ?
C25 H25A . 0.9300 ?
C26 H26A . 0.9300 ?
C27 C32 . 1.387(3) ?
C27 C28 . 1.397(3) ?
C28 C29 . 1.391(3) ?
C28 H28A . 0.9300 ?
C29 C30 . 1.385(3) ?
C29 H29A . 0.9300 ?
C30 C31 . 1.401(3) ?
C30 C35 . 1.494(3) ?
C31 C32 . 1.391(3) ?
C31 C36 . 1.502(3) ?
C32 H32A . 0.9300 ?
C33 O1 . 1.249(3) ?
C33 O2 . 1.253(3) ?
C34 O3 . 1.212(3) ?
C34 O4 . 1.308(3) ?
C35 O6 . 1.201(3) ?
C35 O5 . 1.319(3) ?
C36 O7 . 1.250(3) ?
C36 O8 . 1.261(3) ?
O1 Co1 1_556 2.0519(17) ?
O2 Co1 2_556 2.0369(16) ?
O4 H1 . 0.8200 ?
O5 H2 . 0.8200 ?

loop_
_geom_hbond_atom_site_label_D
_geom_hbond_atom_site_label_H
_geom_hbond_atom_site_label_A
_geom_hbond_site_symmetry_A
_geom_hbond_distance_DH
_geom_hbond_distance_HA
_geom_hbond_distance_DA
_geom_hbond_angle_DHA
_geom_hbond_publ_flag
O4 H1 N4 1_446 0.82 1.85 2.624(3) 157 y
O5 H2 N1 1_665 0.82 1.88 2.655(2) 157 y
